data_7126529
loop_
_publ_author_name
'Liu, Si-Yu'
'Kawashima, Hiroyuki'
'Fukui, Norihito'
'Shinokubo, Hiroshi'

_publ_section_title
;
 A 2-to-2' 18-to-18' doubly linked Ni(ii) norcorrole dimer: an effectively
 conjugated antiaromatic dyad.
;
_journal_issue 50
_journal_name_full 'Chemical communications (Cambridge, England)'
_journal_page_first 6846
_journal_page_last 6849
_journal_paper_doi 10.1039/d0cc02543g
_journal_volume 56
_journal_year 2020
_chemical_formula_moiety 'C72 H58 N8 Ni2, 2(C2 H4 Cl2)'
_chemical_formula_sum 'C76 H66 Cl4 N8 Ni2'
_chemical_formula_weight 1350.58
_space_group_crystal_system triclinic
_space_group_IT_number 2
_space_group_name_Hall '-P 1'
_space_group_name_H-M_alt 'P -1'
_atom_sites_solution_hydrogens geom
_audit_creation_method SHELXL-2018/3
_audit_update_record
;
2020-03-21 deposited with the CCDC.	2020-05-12 downloaded from the CCDC.
;
_cell_angle_alpha 72.164(4)
_cell_angle_beta 77.709(3)
_cell_angle_gamma 86.387(3)
_cell_formula_units_Z 2
_cell_length_a 12.0197(3)
_cell_length_b 15.4760(7)
_cell_length_c 18.5471(7)
_cell_measurement_reflns_used 5651
_cell_measurement_temperature 93(2)
_cell_measurement_theta_max 28.0050
_cell_measurement_theta_min 2.2850
_cell_volume 3209.0(2)
_computing_structure_refinement 'SHELXL-2018/3 (Sheldrick, 2018)'
_computing_structure_solution 'SHELXT 2018/2 (Sheldrick, 2018)'
_diffrn_ambient_temperature 93(2)
_diffrn_measured_fraction_theta_full 0.957
_diffrn_measured_fraction_theta_max 0.750
_diffrn_measurement_device_type 'Bruker D8 QUEST'
_diffrn_measurement_method '\f and \w scans'
_diffrn_radiation_type MoK\a
_diffrn_radiation_wavelength 0.71073
_diffrn_reflns_av_R_equivalents 0.0399
_diffrn_reflns_av_unetI/netI 0.0759
_diffrn_reflns_Laue_measured_fraction_full 0.957
_diffrn_reflns_Laue_measured_fraction_max 0.750
_diffrn_reflns_limit_h_max 16
_diffrn_reflns_limit_h_min -14
_diffrn_reflns_limit_k_max 17
_diffrn_reflns_limit_k_min -20
_diffrn_reflns_limit_l_max 23
_diffrn_reflns_limit_l_min -23
_diffrn_reflns_number 24753
_diffrn_reflns_point_group_measured_fraction_full 0.957
_diffrn_reflns_point_group_measured_fraction_max 0.750
_diffrn_reflns_theta_full 25.242
_diffrn_reflns_theta_max 28.736
_diffrn_reflns_theta_min 1.887
_exptl_absorpt_coefficient_mu 0.805
_exptl_absorpt_correction_T_max 1.00000
_exptl_absorpt_correction_T_min 0.93239
_exptl_absorpt_correction_type multi-scan
_exptl_crystal_colour green
_exptl_crystal_density_diffrn 1.398
_exptl_crystal_description prism
_exptl_crystal_F_000 1404
_exptl_crystal_size_max 0.270
_exptl_crystal_size_mid 0.150
_exptl_crystal_size_min 0.070
_refine_diff_density_max 1.264
_refine_diff_density_min -1.142
_refine_diff_density_rms 0.087
_refine_ls_extinction_method none
_refine_ls_goodness_of_fit_ref 1.029
_refine_ls_hydrogen_treatment mixed
_refine_ls_matrix_type full
_refine_ls_number_parameters 846
_refine_ls_number_reflns 12476
_refine_ls_number_restraints 1
_refine_ls_restrained_S_all 1.036
_refine_ls_R_factor_all 0.1075
_refine_ls_R_factor_gt 0.0638
_refine_ls_shift/su_max 0.000
_refine_ls_shift/su_mean 0.000
_refine_ls_structure_factor_coef Fsqd
_refine_ls_weighting_details 'w=1/[\s^2^(Fo^2^)+(0.0640P)^2^+6.7417P] where P=(Fo^2^+2Fc^2^)/3'
_refine_ls_weighting_scheme calc
_refine_ls_wR_factor_gt 0.1392
_refine_ls_wR_factor_ref 0.1612
_reflns_Friedel_coverage 0.000
_reflns_number_gt 8509
_reflns_number_total 12476
_reflns_threshold_expression 'I > 2\s(I)'
_cod_data_source_file d0cc02543g2.cif
_cod_data_source_block 151030HK_a
_cod_depositor_comments 'Adding full bibliography for 7126528--7126530.cif.'
_cod_database_code 7126529
_shelx_shelxl_version_number 2018/3
_shelx_space_group_comment
;
The symmetry employed for this shelxl refinement is uniquely defined
by the following loop, which should always be used as a source of
symmetry information in preference to the above space-group names.
They are only intended as comments.
;

loop_
_space_group_symop_operation_xyz
'x, y, z'
'-x, -y, -z'

loop_
_atom_site_label
_atom_site_type_symbol
_atom_site_fract_x
_atom_site_fract_y
_atom_site_fract_z
_atom_site_U_iso_or_equiv
_atom_site_adp_type
_atom_site_occupancy
_atom_site_site_symmetry_order
_atom_site_calc_flag
_atom_site_refinement_flags_posn
_atom_site_refinement_flags_adp
_atom_site_refinement_flags_occupancy
_atom_site_disorder_assembly
_atom_site_disorder_group
Ni1 Ni 0.54363(4) -0.16818(3) 0.40199(3) 0.02253(15) Uani 1 1 d . . . . .
Ni2 Ni 0.77870(4) 0.44245(3) 0.20264(3) 0.02466(15) Uani 1 1 d . . . . .
N1 N 0.7561(3) 0.3239(2) 0.25229(19) 0.0230(8) Uani 1 1 d . . . . .
N2 N 0.5768(3) -0.0527(2) 0.39189(19) 0.0227(8) Uani 1 1 d . . . . .
N3 N 0.4046(3) -0.1447(2) 0.44953(19) 0.0224(7) Uani 1 1 d . . . . .
N4 N 0.5047(3) -0.2783(2) 0.4009(2) 0.0245(8) Uani 1 1 d . . . . .
N5 N 0.8009(3) 0.5600(2) 0.1521(2) 0.0264(8) Uani 1 1 d . . . . .
N6 N 0.6341(3) 0.4661(2) 0.1986(2) 0.0271(8) Uani 1 1 d . . . . .
N7 N 0.9247(3) 0.4193(2) 0.2054(2) 0.0252(8) Uani 1 1 d . . . . .
N8 N 0.6769(3) -0.1884(2) 0.34613(19) 0.0238(8) Uani 1 1 d . . . . .
C1 C 0.6692(3) 0.0022(3) 0.3486(2) 0.0210(9) Uani 1 1 d . . . . .
C2 C 0.6585(3) 0.2720(3) 0.2810(2) 0.0238(9) Uani 1 1 d . . . . .
C3 C 0.3998(3) -0.3197(3) 0.4223(2) 0.0255(9) Uani 1 1 d . . . . .
C4 C 0.6981(3) 0.1795(3) 0.3169(2) 0.0209(9) Uani 1 1 d . . . . .
C5 C 0.8157(3) 0.1847(3) 0.3087(2) 0.0213(9) Uani 1 1 d . . . . .
H1 H 0.863440 0.136975 0.326980 0.026 Uiso 1 1 calc R U . . .
C6 C 1.1117(3) 0.6248(3) 0.1009(2) 0.0238(9) Uani 1 1 d . . . . .
C7 C 0.5415(3) 0.4103(3) 0.2309(2) 0.0246(9) Uani 1 1 d . . . . .
C8 C 1.0064(3) 0.5675(3) 0.1331(2) 0.0254(9) Uani 1 1 d . . . . .
C9 C 0.2237(3) 0.1939(3) 0.3756(2) 0.0253(9) Uani 1 1 d . . . . .
C10 C 0.4895(3) -0.0040(3) 0.4171(2) 0.0225(9) Uani 1 1 d . . . . .
C11 C 0.2167(3) -0.1325(3) 0.4902(2) 0.0242(9) Uani 1 1 d . . . . .
H2 H 0.139654 -0.146352 0.508006 0.029 Uiso 1 1 calc R U . . .
C12 C 0.5520(3) 0.3168(3) 0.2714(2) 0.0224(9) Uani 1 1 d . . . . .
C13 C 1.3079(3) 0.7326(3) 0.0437(3) 0.0280(10) Uani 1 1 d . . . . .
C14 C 0.4448(4) 0.4680(3) 0.2151(2) 0.0272(10) Uani 1 1 d . . . . .
H3 H 0.369037 0.449636 0.229358 0.033 Uiso 1 1 calc R U . . .
C15 C 0.4393(3) 0.2708(3) 0.3080(2) 0.0223(9) Uani 1 1 d . . . . .
C16 C 0.4844(4) 0.5555(3) 0.1750(2) 0.0296(10) Uani 1 1 d . . . . .
H4 H 0.440395 0.606215 0.157637 0.035 Uiso 1 1 calc R U . . .
C17 C 0.9538(3) 0.3330(3) 0.2367(2) 0.0239(9) Uani 1 1 d . . . . .
C18 C 0.3809(3) 0.2839(3) 0.3772(2) 0.0243(9) Uani 1 1 d . . . . .
C19 C 0.2662(3) -0.0502(3) 0.4791(2) 0.0229(9) Uani 1 1 d . . . . .
H5 H 0.229103 0.001436 0.487724 0.028 Uiso 1 1 calc R U . . .
C20 C 0.3042(3) -0.1929(3) 0.4697(2) 0.0247(9) Uani 1 1 d . . . . .
C21 C 0.6338(3) 0.0946(3) 0.3517(2) 0.0219(9) Uani 1 1 d . . . . .
C22 C 0.8494(3) 0.2752(3) 0.2677(2) 0.0222(9) Uani 1 1 d . . . . .
C23 C 0.5225(3) 0.0866(3) 0.3954(2) 0.0206(9) Uani 1 1 d . . . . .
H6 H 0.478342 0.133567 0.407778 0.025 Uiso 1 1 calc R U . . .
C24 C 0.8633(3) 0.0740(3) 0.1838(2) 0.0249(9) Uani 1 1 d . . . . .
C25 C 0.6051(4) 0.5531(3) 0.1655(2) 0.0276(10) Uani 1 1 d . . . . .
C26 C 0.7611(3) -0.0364(3) 0.3072(2) 0.0223(9) Uani 1 1 d . . . . .
C27 C 0.6881(3) -0.2659(3) 0.3253(2) 0.0239(9) Uani 1 1 d . . . . .
C28 C 0.3922(3) 0.2184(3) 0.2724(2) 0.0249(9) Uani 1 1 d . . . . .
C29 C 0.2739(3) 0.2439(3) 0.4105(2) 0.0260(9) Uani 1 1 d . . . . .
H15 H 0.235287 0.251068 0.457362 0.031 Uiso 1 1 calc R U . . .
C30 C 0.7098(4) 0.6107(3) 0.1348(2) 0.0274(10) Uani 1 1 d . . . . .
C31 C 1.1140(4) 0.4164(3) 0.1852(2) 0.0280(10) Uani 1 1 d . . . . .
H7 H 1.190060 0.434101 0.169683 0.034 Uiso 1 1 calc R U . . .
C32 C 0.5814(4) -0.3199(3) 0.3590(2) 0.0268(10) Uani 1 1 d . . . . .
C33 C 0.4146(4) -0.3959(3) 0.3927(3) 0.0308(10) Uani 1 1 d . . . . .
H8 H 0.358884 -0.437981 0.398608 0.037 Uiso 1 1 calc R U . . .
C34 C 0.3841(3) -0.0593(3) 0.4523(2) 0.0208(9) Uani 1 1 d . . . . .
C35 C 0.8646(3) 0.0162(3) 0.2580(2) 0.0224(9) Uani 1 1 d . . . . .
C36 C 0.3023(3) -0.2788(3) 0.4570(2) 0.0252(9) Uani 1 1 d . . . . .
C37 C 1.0630(4) 0.0480(3) 0.2401(2) 0.0292(10) Uani 1 1 d . . . . .
H16 H 1.130261 0.038174 0.258647 0.035 Uiso 1 1 calc R U . . .
C38 C 0.2851(3) 0.1803(3) 0.3075(2) 0.0268(9) Uani 1 1 d . . . . .
H17 H 0.253613 0.144552 0.284762 0.032 Uiso 1 1 calc R U . . .
C39 C 0.7640(3) -0.1290(3) 0.3048(2) 0.0251(9) Uani 1 1 d . . . . .
C40 C 1.2564(4) 0.7096(3) 0.1213(3) 0.0297(10) Uani 1 1 d . . . . .
H18 H 1.287402 0.731474 0.154124 0.036 Uiso 1 1 calc R U . . .
C41 C 1.0741(3) 0.3294(3) 0.2250(2) 0.0279(10) Uani 1 1 d . . . . .
H9 H 1.117965 0.278102 0.240953 0.034 Uiso 1 1 calc R U . . .
C42 C 0.1888(3) -0.3227(3) 0.4768(2) 0.0268(10) Uani 1 1 d . . . . .
C43 C 0.9653(3) 0.0036(3) 0.2872(2) 0.0244(9) Uani 1 1 d . . . . .
C44 C 0.8999(4) 0.6095(3) 0.1231(2) 0.0265(10) Uani 1 1 d . . . . .
C45 C 1.1599(3) 0.6551(3) 0.1518(2) 0.0265(9) Uani 1 1 d . . . . .
C46 C 1.1619(4) 0.6469(3) 0.0226(2) 0.0275(10) Uani 1 1 d . . . . .
C47 C 1.0185(3) 0.4746(3) 0.1720(2) 0.0241(9) Uani 1 1 d . . . . .
C48 C 0.1037(4) 0.1591(3) 0.4091(3) 0.0333(11) Uani 1 1 d . . . . .
H19 H 0.089998 0.143386 0.464481 0.050 Uiso 1 1 calc R U . . .
H20 H 0.093543 0.106436 0.394205 0.050 Uiso 1 1 calc R U . . .
H21 H 0.051165 0.205440 0.389913 0.050 Uiso 1 1 calc R U . . .
C49 C 0.1565(4) -0.3894(3) 0.5488(3) 0.0331(11) Uani 1 1 d . . . . .
C50 C 0.1136(4) -0.2943(3) 0.4257(3) 0.0318(11) Uani 1 1 d . . . . .
C51 C 1.2597(4) 0.6993(3) -0.0046(3) 0.0296(10) Uani 1 1 d . . . . .
H22 H 1.294334 0.712811 -0.056674 0.035 Uiso 1 1 calc R U . . .
C52 C 0.4330(4) 0.3370(3) 0.4180(3) 0.0296(10) Uani 1 1 d . . . . .
H23 H 0.440498 0.399572 0.387253 0.044 Uiso 1 1 calc R U . . .
H24 H 0.506778 0.312750 0.425064 0.044 Uiso 1 1 calc R U . . .
H25 H 0.384881 0.332407 0.467469 0.044 Uiso 1 1 calc R U . . .
C53 C 0.8380(3) -0.1745(3) 0.2575(2) 0.0269(10) Uani 1 1 d . . . . .
H10 H 0.906033 -0.151829 0.223883 0.032 Uiso 1 1 calc R U . . .
C54 C 0.9633(4) 0.1191(3) 0.1393(2) 0.0292(10) Uani 1 1 d . . . . .
H26 H 0.962395 0.158529 0.090178 0.035 Uiso 1 1 calc R U . . .
C55 C 0.9647(4) -0.0524(3) 0.3694(2) 0.0302(10) Uani 1 1 d . . . . .
H27 H 1.039629 -0.052841 0.379798 0.045 Uiso 1 1 calc R U . . .
H28 H 0.941881 -0.113416 0.376949 0.045 Uiso 1 1 calc R U . . .
H29 H 0.912032 -0.026655 0.403967 0.045 Uiso 1 1 calc R U . . .
C56 C 0.7492(4) 0.7002(3) 0.0916(3) 0.0307(10) Uani 1 1 d . . . . .
H11 H 0.705019 0.749761 0.071729 0.037 Uiso 1 1 calc R U . . .
C57 C 0.8660(4) 0.6993(3) 0.0850(2) 0.0296(10) Uani 1 1 d . . . . .
H12 H 0.914425 0.748800 0.059965 0.036 Uiso 1 1 calc R U . . .
C58 C 0.5263(4) -0.3960(3) 0.3541(3) 0.0327(11) Uani 1 1 d . . . . .
H13 H 0.559454 -0.437997 0.329300 0.039 Uiso 1 1 calc R U . . .
C59 C 1.0647(4) 0.1067(3) 0.1664(3) 0.0331(11) Uani 1 1 d . . . . .
C60 C 0.4562(4) 0.2016(3) 0.1990(3) 0.0345(11) Uani 1 1 d . . . . .
H30 H 0.487553 0.257746 0.163015 0.052 Uiso 1 1 calc R U . . .
H31 H 0.405233 0.177015 0.176815 0.052 Uiso 1 1 calc R U . . .
H32 H 0.516663 0.159292 0.210277 0.052 Uiso 1 1 calc R U . . .
C61 C 0.7902(3) -0.2594(3) 0.2705(2) 0.0284(10) Uani 1 1 d . . . . .
H14 H 0.820405 -0.303426 0.247200 0.034 Uiso 1 1 calc R U . . .
C62 C 0.7567(4) 0.0893(3) 0.1519(3) 0.0340(11) Uani 1 1 d . . . . .
H33 H 0.708656 0.131309 0.172985 0.051 Uiso 1 1 calc R U . . .
H34 H 0.717223 0.032678 0.165785 0.051 Uiso 1 1 calc R U . . .
H35 H 0.776059 0.113674 0.096614 0.051 Uiso 1 1 calc R U . . .
C63 C -0.0298(4) -0.3960(3) 0.5200(3) 0.0395(13) Uani 1 1 d . . . . .
C64 C 1.4140(4) 0.7911(3) 0.0124(3) 0.0404(12) Uani 1 1 d . . . . .
H36 H 1.410209 0.835480 0.039407 0.061 Uiso 1 1 calc R U . . .
H37 H 1.419124 0.821277 -0.041768 0.061 Uiso 1 1 calc R U . . .
H38 H 1.479880 0.753639 0.019750 0.061 Uiso 1 1 calc R U . . .
C65 C 0.0043(4) -0.3327(3) 0.4486(3) 0.0377(12) Uani 1 1 d . . . . .
H39 H -0.046135 -0.315178 0.415093 0.045 Uiso 1 1 calc R U . . .
C66 C 1.1136(4) 0.6119(3) -0.0325(3) 0.0395(12) Uani 1 1 d . . . . .
H40 H 1.157954 0.635243 -0.083965 0.059 Uiso 1 1 calc R U . . .
H41 H 1.036114 0.631674 -0.031818 0.059 Uiso 1 1 calc R U . . .
H42 H 1.116076 0.546807 -0.016657 0.059 Uiso 1 1 calc R U . . .
C67 C 0.0460(4) -0.4238(3) 0.5692(3) 0.0392(12) Uani 1 1 d . . . . .
H43 H 0.022551 -0.466534 0.617151 0.047 Uiso 1 1 calc R U . . .
C68 C 0.1510(4) -0.2264(3) 0.3475(3) 0.0387(11) Uani 1 1 d . . . . .
H44 H 0.089406 -0.214684 0.320297 0.058 Uiso 1 1 calc R U . . .
H45 H 0.214751 -0.250146 0.318456 0.058 Uiso 1 1 calc R U . . .
H46 H 0.172906 -0.170892 0.353686 0.058 Uiso 1 1 calc R U . . .
C69 C 0.2397(4) -0.4236(3) 0.6008(3) 0.0446(13) Uani 1 1 d . . . . .
H47 H 0.300606 -0.454657 0.576300 0.067 Uiso 1 1 calc R U . . .
H48 H 0.201810 -0.464731 0.648799 0.067 Uiso 1 1 calc R U . . .
H49 H 0.269935 -0.373347 0.610642 0.067 Uiso 1 1 calc R U . . .
C70 C -0.1489(4) -0.4375(3) 0.5453(4) 0.0559(17) Uani 1 1 d . . . . .
H50 H -0.143179 -0.502259 0.556663 0.084 Uiso 1 1 calc R U . . .
H51 H -0.190188 -0.413737 0.504409 0.084 Uiso 1 1 calc R U . . .
H52 H -0.188426 -0.422628 0.590659 0.084 Uiso 1 1 calc R U . . .
C71 C 1.1728(4) 0.1541(4) 0.1160(3) 0.0474(14) Uani 1 1 d . . . . .
H53 H 1.204766 0.122991 0.078808 0.071 Uiso 1 1 calc R U . . .
H54 H 1.226544 0.153806 0.147657 0.071 Uiso 1 1 calc R U . . .
H55 H 1.155858 0.215624 0.089460 0.071 Uiso 1 1 calc R U . . .
C72 C 1.1084(4) 0.6298(4) 0.2373(3) 0.0451(13) Uani 1 1 d . . . . .
H56 H 1.042190 0.666286 0.245705 0.068 Uiso 1 1 calc R U . . .
H57 H 1.163177 0.640135 0.264613 0.068 Uiso 1 1 calc R U . . .
H58 H 1.087096 0.566818 0.255832 0.068 Uiso 1 1 calc R U . . .
Cl2 Cl 0.36732(14) 0.39978(12) 0.03894(9) 0.0676(4) Uani 1 1 d . . . . .
Cl3 Cl 0.08890(17) 0.89030(12) 0.06553(10) 0.0793(5) Uani 1 1 d D . . . .
C73 C 0.4402(5) 0.5094(4) -0.0012(4) 0.0668(18) Uani 1 1 d . . . . .
H59 H 0.431096 0.537905 -0.053971 0.080 Uiso 1 1 calc R U . . .
H60 H 0.409546 0.549462 0.029416 0.080 Uiso 1 1 calc R U . . .
C75 C 0.0516(7) 1.0179(6) -0.0132(5) 0.139(5) Uani 1 1 d D . . . .
H61 H 0.063306 1.071286 0.001345 0.167 Uiso 1 1 calc R U . . .
H62 H 0.082696 1.025379 -0.067489 0.167 Uiso 1 1 calc R U . . .
Cl4 Cl 0.59909(15) 0.93544(10) 0.07783(9) 0.0682(5) Uani 1 1 d . . . . .
C76 C 0.5566(5) 0.8661(4) 0.1765(3) 0.0577(15) Uani 1 1 d . . . . .
H63 H 0.578618 0.804342 0.177600 0.4(3) Uiso 0.468(4) 1 calc R . P A 1
H64 H 0.603030 0.884609 0.206008 0.04(3) Uiso 0.468(4) 1 calc R . P A 1
H65 H 0.524023 0.809375 0.178519 0.03(2) Uiso 0.532(4) 1 calc R . P A 2
H66 H 0.621747 0.852432 0.201198 0.09(4) Uiso 0.532(4) 1 calc R . P A 2
C77 C 0.4355(11) 0.8618(10) 0.2208(8) 0.055(3) Uani 0.468(4) 1 d . . P A 1
H67 H 0.426646 0.811687 0.268248 0.066 Uiso 0.468(4) 1 calc R U P A 1
H68 H 0.384265 0.852038 0.190058 0.066 Uiso 0.468(4) 1 calc R U P A 1
Cl6 Cl 0.4009(3) 0.9678(2) 0.2431(2) 0.0715(13) Uani 0.468(4) 1 d . . P A 1
C78 C 0.4722(12) 0.9177(11) 0.2154(8) 0.071(4) Uani 0.532(4) 1 d . . P A 2
H69 H 0.505225 0.975426 0.210059 0.085 Uiso 0.532(4) 1 calc R U P A 2
H70 H 0.453406 0.884758 0.270110 0.085 Uiso 0.532(4) 1 calc R U P A 2
Cl5 Cl 0.3440(2) 0.9382(2) 0.17822(19) 0.0744(12) Uani 0.532(4) 1 d . . P A 2

loop_
_atom_site_aniso_label
_atom_site_aniso_U_11
_atom_site_aniso_U_22
_atom_site_aniso_U_33
_atom_site_aniso_U_23
_atom_site_aniso_U_13
_atom_site_aniso_U_12
Ni1 0.0150(3) 0.0205(3) 0.0319(3) -0.0126(2) 0.0036(2) -0.0037(2)
Ni2 0.0147(3) 0.0204(3) 0.0359(3) -0.0063(2) -0.0011(2) -0.0026(2)
N1 0.0119(17) 0.0222(17) 0.033(2) -0.0079(15) -0.0018(14) 0.0003(14)
N2 0.0175(17) 0.0196(17) 0.0293(19) -0.0110(14) 0.0052(14) -0.0037(14)
N3 0.0128(16) 0.0252(18) 0.0293(19) -0.0133(15) 0.0035(14) -0.0026(14)
N4 0.0181(18) 0.0206(17) 0.036(2) -0.0154(15) 0.0032(15) -0.0030(15)
N5 0.0186(18) 0.0236(18) 0.034(2) -0.0064(15) -0.0032(15) -0.0002(16)
N6 0.0177(18) 0.0220(18) 0.036(2) -0.0042(15) -0.0011(15) -0.0007(15)
N7 0.0178(18) 0.0239(18) 0.033(2) -0.0098(15) 0.0004(15) -0.0036(15)
N8 0.0148(17) 0.0251(18) 0.0297(19) -0.0119(15) 0.0052(14) -0.0018(15)
C1 0.016(2) 0.021(2) 0.026(2) -0.0092(17) -0.0007(16) -0.0041(17)
C2 0.020(2) 0.025(2) 0.027(2) -0.0099(18) -0.0006(17) -0.0029(18)
C3 0.019(2) 0.023(2) 0.036(2) -0.0140(18) 0.0005(18) -0.0081(18)
C4 0.019(2) 0.020(2) 0.024(2) -0.0091(16) -0.0006(16) -0.0029(17)
C5 0.017(2) 0.019(2) 0.029(2) -0.0084(17) -0.0038(17) -0.0003(17)
C6 0.018(2) 0.022(2) 0.030(2) -0.0097(18) 0.0017(17) -0.0025(17)
C7 0.015(2) 0.027(2) 0.031(2) -0.0089(18) -0.0003(17) -0.0021(18)
C8 0.020(2) 0.032(2) 0.027(2) -0.0169(19) 0.0017(17) -0.0072(19)
C9 0.016(2) 0.024(2) 0.030(2) -0.0025(18) -0.0033(17) -0.0002(18)
C10 0.019(2) 0.026(2) 0.025(2) -0.0136(17) -0.0014(17) -0.0010(18)
C11 0.018(2) 0.026(2) 0.028(2) -0.0117(18) 0.0035(17) -0.0039(18)
C12 0.017(2) 0.028(2) 0.025(2) -0.0120(17) -0.0019(17) 0.0000(18)
C13 0.017(2) 0.022(2) 0.041(3) -0.0073(19) -0.0015(19) -0.0005(18)
C14 0.018(2) 0.034(2) 0.030(2) -0.0114(19) -0.0038(18) 0.0009(19)
C15 0.016(2) 0.021(2) 0.029(2) -0.0072(17) -0.0033(17) 0.0013(17)
C16 0.022(2) 0.029(2) 0.037(3) -0.0103(19) -0.0043(19) 0.0029(19)
C17 0.019(2) 0.022(2) 0.030(2) -0.0073(17) -0.0034(17) -0.0040(18)
C18 0.018(2) 0.021(2) 0.034(2) -0.0099(18) -0.0054(18) 0.0051(17)
C19 0.019(2) 0.023(2) 0.026(2) -0.0099(17) 0.0016(17) -0.0001(17)
C20 0.019(2) 0.027(2) 0.026(2) -0.0080(18) 0.0018(17) -0.0058(18)
C21 0.018(2) 0.025(2) 0.024(2) -0.0087(17) -0.0040(17) -0.0031(17)
C22 0.017(2) 0.024(2) 0.025(2) -0.0093(17) -0.0003(17) -0.0022(18)
C23 0.019(2) 0.021(2) 0.023(2) -0.0089(16) -0.0021(16) -0.0008(17)
C24 0.022(2) 0.026(2) 0.030(2) -0.0128(18) -0.0030(18) -0.0039(18)
C25 0.023(2) 0.025(2) 0.033(2) -0.0078(18) -0.0036(18) 0.0015(19)
C26 0.018(2) 0.023(2) 0.025(2) -0.0071(17) -0.0026(17) -0.0016(17)
C27 0.020(2) 0.021(2) 0.032(2) -0.0134(18) 0.0008(18) 0.0016(17)
C28 0.020(2) 0.026(2) 0.027(2) -0.0075(18) -0.0043(17) -0.0004(18)
C29 0.019(2) 0.026(2) 0.029(2) -0.0073(18) 0.0017(18) 0.0025(18)
C30 0.024(2) 0.024(2) 0.032(2) -0.0096(18) -0.0010(19) -0.0009(19)
C31 0.018(2) 0.032(2) 0.032(2) -0.0073(19) -0.0020(18) -0.0075(19)
C32 0.024(2) 0.027(2) 0.031(2) -0.0135(18) -0.0002(18) 0.0007(19)
C33 0.024(2) 0.026(2) 0.044(3) -0.018(2) 0.004(2) -0.0085(19)
C34 0.019(2) 0.020(2) 0.024(2) -0.0089(17) -0.0014(16) -0.0026(17)
C35 0.018(2) 0.024(2) 0.026(2) -0.0122(17) 0.0035(17) -0.0030(17)
C36 0.019(2) 0.028(2) 0.028(2) -0.0117(18) 0.0001(17) -0.0030(18)
C37 0.018(2) 0.040(3) 0.032(2) -0.016(2) -0.0012(18) -0.006(2)
C38 0.019(2) 0.030(2) 0.034(2) -0.0111(19) -0.0092(18) -0.0006(18)
C39 0.015(2) 0.029(2) 0.031(2) -0.0111(18) -0.0005(17) -0.0015(18)
C40 0.023(2) 0.028(2) 0.043(3) -0.017(2) -0.008(2) 0.0006(19)
C41 0.018(2) 0.028(2) 0.036(3) -0.0082(19) -0.0038(18) -0.0011(18)
C42 0.020(2) 0.024(2) 0.037(3) -0.0185(19) 0.0066(19) -0.0040(18)
C43 0.019(2) 0.025(2) 0.031(2) -0.0133(18) 0.0012(18) -0.0046(18)
C44 0.024(2) 0.025(2) 0.029(2) -0.0118(18) 0.0024(18) -0.0047(19)
C45 0.020(2) 0.028(2) 0.031(2) -0.0125(19) 0.0000(18) -0.0031(18)
C46 0.027(2) 0.024(2) 0.030(2) -0.0090(18) 0.0009(19) -0.0038(19)
C47 0.014(2) 0.029(2) 0.029(2) -0.0106(18) 0.0002(17) -0.0016(18)
C48 0.020(2) 0.036(3) 0.039(3) -0.005(2) -0.0015(19) -0.005(2)
C49 0.027(2) 0.033(2) 0.040(3) -0.021(2) 0.009(2) -0.007(2)
C50 0.023(2) 0.028(2) 0.051(3) -0.026(2) -0.003(2) 0.0018(19)
C51 0.027(2) 0.029(2) 0.028(2) -0.0062(19) 0.0024(19) -0.004(2)
C52 0.025(2) 0.029(2) 0.036(3) -0.0158(19) 0.0005(19) 0.0008(19)
C53 0.021(2) 0.031(2) 0.028(2) -0.0129(18) 0.0040(18) -0.0003(19)
C54 0.033(3) 0.031(2) 0.022(2) -0.0081(18) 0.0010(18) -0.008(2)
C55 0.023(2) 0.033(2) 0.034(2) -0.010(2) -0.0032(19) -0.002(2)
C56 0.029(2) 0.025(2) 0.035(3) -0.0066(19) -0.0029(19) 0.0027(19)
C57 0.031(3) 0.026(2) 0.030(2) -0.0099(19) 0.0021(19) -0.008(2)
C58 0.029(2) 0.026(2) 0.046(3) -0.022(2) 0.001(2) -0.003(2)
C59 0.026(2) 0.042(3) 0.032(3) -0.017(2) 0.0063(19) -0.015(2)
C60 0.025(2) 0.045(3) 0.035(3) -0.019(2) 0.000(2) -0.005(2)
C61 0.021(2) 0.029(2) 0.035(2) -0.0168(19) 0.0031(18) 0.0020(19)
C62 0.028(2) 0.040(3) 0.032(3) -0.008(2) -0.004(2) -0.006(2)
C63 0.020(2) 0.033(3) 0.069(4) -0.033(3) 0.009(2) 0.001(2)
C64 0.025(2) 0.037(3) 0.052(3) -0.005(2) -0.002(2) -0.012(2)
C65 0.024(2) 0.034(3) 0.062(3) -0.028(2) -0.004(2) 0.003(2)
C66 0.041(3) 0.047(3) 0.030(3) -0.015(2) 0.001(2) -0.016(2)
C67 0.032(3) 0.034(3) 0.049(3) -0.020(2) 0.014(2) -0.009(2)
C68 0.037(3) 0.037(3) 0.049(3) -0.020(2) -0.013(2) 0.003(2)
C69 0.044(3) 0.048(3) 0.036(3) -0.007(2) 0.003(2) -0.017(3)
C70 0.023(3) 0.040(3) 0.108(5) -0.043(3) 0.014(3) -0.010(2)
C71 0.031(3) 0.070(4) 0.036(3) -0.011(3) 0.005(2) -0.025(3)
C72 0.043(3) 0.059(3) 0.040(3) -0.026(3) 0.000(2) -0.019(3)
Cl2 0.0709(10) 0.0806(11) 0.0491(9) -0.0250(8) 0.0039(7) -0.0124(9)
Cl3 0.1054(14) 0.0733(11) 0.0600(10) -0.0249(8) -0.0240(9) 0.0441(10)
C73 0.076(4) 0.076(4) 0.055(4) -0.033(3) -0.018(3) 0.032(4)
C75 0.120(7) 0.162(9) 0.157(8) -0.136(8) 0.079(6) -0.085(6)
Cl4 0.0889(12) 0.0505(8) 0.0699(10) -0.0122(7) -0.0320(9) -0.0100(8)
C76 0.052(4) 0.052(4) 0.066(4) -0.010(3) -0.020(3) 0.004(3)
C77 0.052(8) 0.053(8) 0.064(9) -0.014(7) -0.025(7) -0.003(7)
Cl6 0.089(3) 0.060(2) 0.079(3) -0.0348(19) -0.031(2) 0.0200(19)
C78 0.075(10) 0.077(10) 0.069(9) -0.029(8) -0.029(7) 0.016(9)
Cl5 0.0431(17) 0.094(3) 0.073(2) -0.0064(17) -0.0128(14) 0.0112(16)

loop_
_atom_type_symbol
_atom_type_description
_atom_type_scat_dispersion_real
_atom_type_scat_dispersion_imag
_atom_type_scat_source
C C 0.0033 0.0016 'International Tables Vol C Tables 4.2.6.8 and 6.1.1.4'
H H 0.0000 0.0000 'International Tables Vol C Tables 4.2.6.8 and 6.1.1.4'
N N 0.0061 0.0033 'International Tables Vol C Tables 4.2.6.8 and 6.1.1.4'
Ni Ni 0.3393 1.1124 'International Tables Vol C Tables 4.2.6.8 and 6.1.1.4'
Cl Cl 0.1484 0.1585 'International Tables Vol C Tables 4.2.6.8 and 6.1.1.4'

loop_
_geom_angle_atom_site_label_1
_geom_angle_atom_site_label_2
_geom_angle_atom_site_label_3
_geom_angle
_geom_angle_site_symmetry_1
_geom_angle_site_symmetry_3
_geom_angle_publ_flag
N8 Ni1 N3 174.39(16) . . ?
N8 Ni1 N2 94.56(14) . . ?
N3 Ni1 N2 85.71(14) . . ?
N8 Ni1 N4 84.97(14) . . ?
N3 Ni1 N4 94.07(14) . . ?
N2 Ni1 N4 172.94(16) . . ?
N6 Ni2 N7 179.30(17) . . ?
N6 Ni2 N5 84.97(15) . . ?
N7 Ni2 N5 94.59(15) . . ?
N6 Ni2 N1 94.80(15) . . ?
N7 Ni2 N1 85.63(15) . . ?
N5 Ni2 N1 179.20(16) . . ?
C22 N1 C2 112.1(3) . . ?
C22 N1 Ni2 116.0(3) . . ?
C2 N1 Ni2 131.8(3) . . ?
C10 N2 C1 111.4(3) . . ?
C10 N2 Ni1 115.4(3) . . ?
C1 N2 Ni1 131.7(3) . . ?
C34 N3 C20 110.6(3) . . ?
C34 N3 Ni1 117.0(3) . . ?
C20 N3 Ni1 130.7(3) . . ?
C32 N4 C3 111.7(3) . . ?
C32 N4 Ni1 116.7(3) . . ?
C3 N4 Ni1 130.0(3) . . ?
C30 N5 C44 111.8(3) . . ?
C30 N5 Ni2 117.9(3) . . ?
C44 N5 Ni2 130.2(3) . . ?
C25 N6 C7 112.5(3) . . ?
C25 N6 Ni2 118.0(3) . . ?
C7 N6 Ni2 129.2(3) . . ?
C17 N7 C47 111.9(3) . . ?
C17 N7 Ni2 117.6(3) . . ?
C47 N7 Ni2 130.0(3) . . ?
C27 N8 C39 111.2(3) . . ?
C27 N8 Ni1 117.7(3) . . ?
C39 N8 Ni1 129.3(3) . . ?
N2 C1 C26 118.2(3) . . ?
N2 C1 C21 104.8(3) . . ?
C26 C1 C21 136.4(3) . . ?
N1 C2 C12 117.7(3) . . ?
N1 C2 C4 104.8(3) . . ?
C12 C2 C4 137.5(4) . . ?
N4 C3 C36 120.8(3) . . ?
N4 C3 C33 105.6(3) . . ?
C36 C3 C33 133.1(4) . . ?
C5 C4 C21 123.4(4) . . ?
C5 C4 C2 106.9(3) . . ?
C21 C4 C2 129.6(4) . . ?
C4 C5 C22 107.8(4) . . ?
C46 C6 C45 120.6(4) . . ?
C46 C6 C8 120.9(4) . . ?
C45 C6 C8 118.5(4) . . ?
N6 C7 C12 121.9(4) . . ?
N6 C7 C14 105.0(3) . . ?
C12 C7 C14 133.0(4) . . ?
C47 C8 C44 123.6(4) . . ?
C47 C8 C6 118.1(4) . . ?
C44 C8 C6 118.3(4) . . ?
C29 C9 C38 118.2(4) . . ?
C29 C9 C48 120.5(4) . . ?
C38 C9 C48 121.3(4) . . ?
N2 C10 C23 109.2(3) . . ?
N2 C10 C34 112.0(3) . . ?
C23 C10 C34 138.4(4) . . ?
C19 C11 C20 108.3(3) . . ?
C7 C12 C2 124.2(3) . . ?
C7 C12 C15 112.8(3) . . ?
C2 C12 C15 122.9(4) . . ?
C40 C13 C51 117.9(4) . . ?
C40 C13 C64 121.1(4) . . ?
C51 C13 C64 121.0(4) . . ?
C16 C14 C7 108.3(4) . . ?
C18 C15 C28 120.9(4) . . ?
C18 C15 C12 118.2(3) . . ?
C28 C15 C12 120.9(4) . . ?
C14 C16 C25 107.1(4) . . ?
N7 C17 C41 107.6(3) . . ?
N7 C17 C22 109.6(3) . . ?
C41 C17 C22 142.7(4) . . ?
C15 C18 C29 118.7(4) . . ?
C15 C18 C52 121.4(4) . . ?
C29 C18 C52 119.9(4) . . ?
C11 C19 C34 106.8(3) . . ?
N3 C20 C36 120.4(4) . . ?
N3 C20 C11 105.6(3) . . ?
C36 C20 C11 133.2(4) . . ?
C23 C21 C4 124.9(4) . . ?
C23 C21 C1 106.4(3) . . ?
C4 C21 C1 128.7(3) . . ?
N1 C22 C5 108.4(3) . . ?
N1 C22 C17 111.1(3) . . ?
C5 C22 C17 140.5(4) . . ?
C10 C23 C21 108.1(3) . . ?
C54 C24 C35 118.9(4) . . ?
C54 C24 C62 119.7(4) . . ?
C35 C24 C62 121.3(4) . . ?
N6 C25 C16 107.1(3) . . ?
N6 C25 C30 109.5(4) . . ?
C16 C25 C30 143.4(4) . . ?
C1 C26 C39 124.5(3) . . ?
C1 C26 C35 123.1(3) . . ?
C39 C26 C35 112.4(3) . . ?
N8 C27 C61 107.6(3) . . ?
N8 C27 C32 109.5(3) . . ?
C61 C27 C32 142.0(4) . . ?
C38 C28 C15 118.3(4) . . ?
C38 C28 C60 120.4(4) . . ?
C15 C28 C60 121.3(4) . . ?
C9 C29 C18 121.8(4) . . ?
N5 C30 C56 107.6(4) . . ?
N5 C30 C25 109.6(3) . . ?
C56 C30 C25 142.8(4) . . ?
C41 C31 C47 108.4(4) . . ?
N4 C32 C58 107.3(3) . . ?
N4 C32 C27 111.0(3) . . ?
C58 C32 C27 141.0(4) . . ?
C58 C33 C3 107.9(4) . . ?
N3 C34 C19 108.5(3) . . ?
N3 C34 C10 109.7(3) . . ?
C19 C34 C10 141.1(4) . . ?
C24 C35 C43 120.4(4) . . ?
C24 C35 C26 121.2(4) . . ?
C43 C35 C26 118.3(4) . . ?
C20 C36 C3 123.7(3) . . ?
C20 C36 C42 116.1(4) . . ?
C3 C36 C42 120.1(3) . . ?
C43 C37 C59 122.6(4) . . ?
C28 C38 C9 122.1(4) . . ?
N8 C39 C53 106.1(3) . . ?
N8 C39 C26 121.4(4) . . ?
C53 C39 C26 132.1(4) . . ?
C13 C40 C45 122.4(4) . . ?
C31 C41 C17 107.0(4) . . ?
C50 C42 C49 121.1(4) . . ?
C50 C42 C36 119.9(4) . . ?
C49 C42 C36 118.9(4) . . ?
C37 C43 C35 118.5(4) . . ?
C37 C43 C55 120.8(4) . . ?
C35 C43 C55 120.5(3) . . ?
N5 C44 C8 120.5(4) . . ?
N5 C44 C57 105.2(4) . . ?
C8 C44 C57 134.2(4) . . ?
C40 C45 C6 118.2(4) . . ?
C40 C45 C72 120.5(4) . . ?
C6 C45 C72 121.4(4) . . ?
C51 C46 C6 119.0(4) . . ?
C51 C46 C66 119.6(4) . . ?
C6 C46 C66 121.3(4) . . ?
N7 C47 C8 120.8(4) . . ?
N7 C47 C31 105.1(3) . . ?
C8 C47 C31 134.1(4) . . ?
C67 C49 C42 118.0(5) . . ?
C67 C49 C69 121.3(4) . . ?
C42 C49 C69 120.7(4) . . ?
C65 C50 C42 118.3(4) . . ?
C65 C50 C68 121.2(4) . . ?
C42 C50 C68 120.5(4) . . ?
C46 C51 C13 121.9(4) . . ?
C61 C53 C39 107.8(3) . . ?
C24 C54 C59 121.8(4) . . ?
C57 C56 C30 106.7(4) . . ?
C56 C57 C44 108.7(4) . . ?
C33 C58 C32 107.4(4) . . ?
C37 C59 C54 117.7(4) . . ?
C37 C59 C71 121.5(4) . . ?
C54 C59 C71 120.8(4) . . ?
C53 C61 C27 107.3(3) . . ?
C65 C63 C67 119.4(4) . . ?
C65 C63 C70 121.4(5) . . ?
C67 C63 C70 119.1(5) . . ?
C63 C65 C50 121.3(5) . . ?
C63 C67 C49 121.8(5) . . ?
C73 C73 Cl2 106.2(6) 2_665 . ?
C75 C75 Cl3 79.7(9) 2_575 . ?
C78 C76 Cl4 106.9(7) . . ?
C77 C76 Cl4 122.5(6) . . ?
C76 C77 Cl6 109.1(9) . . ?
C76 C78 Cl5 113.4(9) . . ?

loop_
_geom_bond_atom_site_label_1
_geom_bond_atom_site_label_2
_geom_bond_distance
_geom_bond_site_symmetry_2
_geom_bond_publ_flag
Ni1 N8 1.780(3) . ?
Ni1 N3 1.788(3) . ?
Ni1 N2 1.800(3) . ?
Ni1 N4 1.802(3) . ?
Ni2 N6 1.767(3) . ?
Ni2 N7 1.777(3) . ?
Ni2 N5 1.780(3) . ?
Ni2 N1 1.791(3) . ?
N1 C22 1.344(5) . ?
N1 C2 1.377(5) . ?
N2 C10 1.340(5) . ?
N2 C1 1.386(5) . ?
N3 C34 1.344(5) . ?
N3 C20 1.378(5) . ?
N4 C32 1.340(5) . ?
N4 C3 1.375(5) . ?
N5 C30 1.343(5) . ?
N5 C44 1.372(5) . ?
N6 C25 1.355(5) . ?
N6 C7 1.365(5) . ?
N7 C17 1.340(5) . ?
N7 C47 1.374(5) . ?
N8 C27 1.358(5) . ?
N8 C39 1.370(5) . ?
C1 C26 1.416(5) . ?
C1 C21 1.481(5) . ?
C2 C12 1.435(6) . ?
C2 C4 1.478(6) . ?
C3 C36 1.423(6) . ?
C3 C33 1.432(6) . ?
C4 C5 1.394(5) . ?
C4 C21 1.461(5) . ?
C5 C22 1.412(5) . ?
C6 C46 1.392(6) . ?
C6 C45 1.408(6) . ?
C6 C8 1.498(5) . ?
C7 C12 1.423(6) . ?
C7 C14 1.444(6) . ?
C8 C47 1.411(6) . ?
C8 C44 1.420(6) . ?
C9 C29 1.382(6) . ?
C9 C38 1.390(6) . ?
C9 C48 1.505(5) . ?
C10 C23 1.394(5) . ?
C10 C34 1.485(5) . ?
C11 C19 1.379(5) . ?
C11 C20 1.432(6) . ?
C12 C15 1.495(5) . ?
C13 C40 1.383(6) . ?
C13 C51 1.395(6) . ?
C13 C64 1.513(5) . ?
C14 C16 1.389(6) . ?
C15 C18 1.393(6) . ?
C15 C28 1.401(6) . ?
C16 C25 1.423(6) . ?
C17 C41 1.416(6) . ?
C17 C22 1.491(5) . ?
C18 C29 1.395(5) . ?
C18 C52 1.513(6) . ?
C19 C34 1.411(5) . ?
C20 C36 1.422(6) . ?
C21 C23 1.399(5) . ?
C24 C54 1.394(6) . ?
C24 C35 1.395(6) . ?
C24 C62 1.499(6) . ?
C25 C30 1.492(6) . ?
C26 C39 1.446(5) . ?
C26 C35 1.494(5) . ?
C27 C61 1.404(5) . ?
C27 C32 1.485(5) . ?
C28 C38 1.390(5) . ?
C28 C60 1.502(6) . ?
C30 C56 1.425(6) . ?
C31 C41 1.382(6) . ?
C31 C47 1.430(6) . ?
C32 C58 1.422(6) . ?
C33 C58 1.381(6) . ?
C35 C43 1.408(6) . ?
C36 C42 1.487(5) . ?
C37 C43 1.383(5) . ?
C37 C59 1.388(6) . ?
C39 C53 1.423(6) . ?
C40 C45 1.389(6) . ?
C42 C50 1.403(6) . ?
C42 C49 1.410(6) . ?
C43 C55 1.504(6) . ?
C44 C57 1.431(6) . ?
C45 C72 1.511(6) . ?
C46 C51 1.383(6) . ?
C46 C66 1.519(6) . ?
C49 C67 1.394(6) . ?
C49 C69 1.496(7) . ?
C50 C65 1.401(6) . ?
C50 C68 1.503(6) . ?
C53 C61 1.399(6) . ?
C54 C59 1.395(6) . ?
C56 C57 1.382(6) . ?
C59 C71 1.511(6) . ?
C63 C65 1.380(7) . ?
C63 C67 1.383(7) . ?
C63 C70 1.526(6) . ?
Cl2 C73 1.826(7) . ?
Cl3 C75 2.153(11) . ?
C73 C73 1.455(12) 2_665 ?
C75 C75 1.323(13) 2_575 ?
Cl4 C76 1.797(6) . ?
C76 C78 1.459(15) . ?
C76 C77 1.506(14) . ?
C77 Cl6 1.814(15) . ?
C78 Cl5 1.791(14) . ?

loop_
_geom_torsion_atom_site_label_1
_geom_torsion_atom_site_label_2
_geom_torsion_atom_site_label_3
_geom_torsion_atom_site_label_4
_geom_torsion
_geom_torsion_site_symmetry_1
_geom_torsion_site_symmetry_2
_geom_torsion_site_symmetry_3
_geom_torsion_site_symmetry_4
_geom_torsion_publ_flag
N6 Ni2 N1 C22 179.2(3) . . . . ?
N7 Ni2 N1 C22 -0.3(3) . . . . ?
N6 Ni2 N1 C2 -3.6(4) . . . . ?
N7 Ni2 N1 C2 177.0(4) . . . . ?
N8 Ni1 N2 C10 170.4(3) . . . . ?
N3 Ni1 N2 C10 -4.0(3) . . . . ?
N8 Ni1 N2 C1 6.0(4) . . . . ?
N3 Ni1 N2 C1 -168.3(4) . . . . ?
N2 Ni1 N3 C34 4.1(3) . . . . ?
N4 Ni1 N3 C34 -168.8(3) . . . . ?
N2 Ni1 N3 C20 167.4(4) . . . . ?
N4 Ni1 N3 C20 -5.5(4) . . . . ?
N8 Ni1 N4 C32 -3.9(3) . . . . ?
N3 Ni1 N4 C32 170.5(3) . . . . ?
N8 Ni1 N4 C3 -168.0(4) . . . . ?
N3 Ni1 N4 C3 6.4(4) . . . . ?
N6 Ni2 N5 C30 0.3(3) . . . . ?
N7 Ni2 N5 C30 179.8(3) . . . . ?
N6 Ni2 N5 C44 -176.0(4) . . . . ?
N7 Ni2 N5 C44 3.4(4) . . . . ?
N5 Ni2 N6 C25 -2.0(3) . . . . ?
N1 Ni2 N6 C25 178.7(3) . . . . ?
N5 Ni2 N6 C7 -175.2(4) . . . . ?
N1 Ni2 N6 C7 5.5(4) . . . . ?
N5 Ni2 N7 C17 -176.8(3) . . . . ?
N1 Ni2 N7 C17 2.4(3) . . . . ?
N5 Ni2 N7 C47 -5.5(4) . . . . ?
N1 Ni2 N7 C47 173.7(4) . . . . ?
N2 Ni1 N8 C27 -169.4(3) . . . . ?
N4 Ni1 N8 C27 3.6(3) . . . . ?
N2 Ni1 N8 C39 -6.3(4) . . . . ?
N4 Ni1 N8 C39 166.7(4) . . . . ?
C10 N2 C1 C26 -169.7(4) . . . . ?
Ni1 N2 C1 C26 -4.9(6) . . . . ?
C10 N2 C1 C21 2.9(4) . . . . ?
Ni1 N2 C1 C21 167.7(3) . . . . ?
C22 N1 C2 C12 177.4(3) . . . . ?
Ni2 N1 C2 C12 0.0(6) . . . . ?
C22 N1 C2 C4 -1.5(4) . . . . ?
Ni2 N1 C2 C4 -178.8(3) . . . . ?
C32 N4 C3 C36 -170.6(4) . . . . ?
Ni1 N4 C3 C36 -5.9(6) . . . . ?
C32 N4 C3 C33 2.1(5) . . . . ?
Ni1 N4 C3 C33 166.8(3) . . . . ?
N1 C2 C4 C5 1.9(4) . . . . ?
C12 C2 C4 C5 -176.6(5) . . . . ?
N1 C2 C4 C21 -175.1(4) . . . . ?
C12 C2 C4 C21 6.3(8) . . . . ?
C21 C4 C5 C22 175.6(4) . . . . ?
C2 C4 C5 C22 -1.7(4) . . . . ?
C25 N6 C7 C12 -177.6(4) . . . . ?
Ni2 N6 C7 C12 -4.1(6) . . . . ?
C25 N6 C7 C14 1.1(5) . . . . ?
Ni2 N6 C7 C14 174.6(3) . . . . ?
C46 C6 C8 C47 100.3(5) . . . . ?
C45 C6 C8 C47 -78.8(5) . . . . ?
C46 C6 C8 C44 -80.0(5) . . . . ?
C45 C6 C8 C44 100.9(5) . . . . ?
C1 N2 C10 C23 -3.7(5) . . . . ?
Ni1 N2 C10 C23 -171.2(3) . . . . ?
C1 N2 C10 C34 170.6(3) . . . . ?
Ni1 N2 C10 C34 3.1(4) . . . . ?
N6 C7 C12 C2 -1.3(6) . . . . ?
C14 C7 C12 C2 -179.5(4) . . . . ?
N6 C7 C12 C15 174.8(4) . . . . ?
C14 C7 C12 C15 -3.5(7) . . . . ?
N1 C2 C12 C7 3.2(6) . . . . ?
C4 C2 C12 C7 -178.5(4) . . . . ?
N1 C2 C12 C15 -172.5(4) . . . . ?
C4 C2 C12 C15 5.8(7) . . . . ?
N6 C7 C14 C16 -0.7(5) . . . . ?
C12 C7 C14 C16 177.8(4) . . . . ?
C7 C12 C15 C18 -78.7(5) . . . . ?
C2 C12 C15 C18 97.4(5) . . . . ?
C7 C12 C15 C28 99.1(5) . . . . ?
C2 C12 C15 C28 -84.7(5) . . . . ?
C7 C14 C16 C25 0.1(5) . . . . ?
C47 N7 C17 C41 0.8(5) . . . . ?
Ni2 N7 C17 C41 173.6(3) . . . . ?
C47 N7 C17 C22 -176.5(3) . . . . ?
Ni2 N7 C17 C22 -3.7(4) . . . . ?
C28 C15 C18 C29 -0.1(6) . . . . ?
C12 C15 C18 C29 177.7(4) . . . . ?
C28 C15 C18 C52 177.4(4) . . . . ?
C12 C15 C18 C52 -4.7(6) . . . . ?
C20 C11 C19 C34 -0.4(5) . . . . ?
C34 N3 C20 C36 168.2(4) . . . . ?
Ni1 N3 C20 C36 4.0(6) . . . . ?
C34 N3 C20 C11 -3.3(5) . . . . ?
Ni1 N3 C20 C11 -167.4(3) . . . . ?
C19 C11 C20 N3 2.2(5) . . . . ?
C19 C11 C20 C36 -167.7(4) . . . . ?
C5 C4 C21 C23 146.5(4) . . . . ?
C2 C4 C21 C23 -36.8(6) . . . . ?
C5 C4 C21 C1 -33.9(6) . . . . ?
C2 C4 C21 C1 142.7(4) . . . . ?
N2 C1 C21 C23 -1.1(4) . . . . ?
C26 C1 C21 C23 169.5(5) . . . . ?
N2 C1 C21 C4 179.3(4) . . . . ?
C26 C1 C21 C4 -10.1(8) . . . . ?
C2 N1 C22 C5 0.4(5) . . . . ?
Ni2 N1 C22 C5 178.2(3) . . . . ?
C2 N1 C22 C17 -179.4(3) . . . . ?
Ni2 N1 C22 C17 -1.6(4) . . . . ?
C4 C5 C22 N1 0.9(4) . . . . ?
C4 C5 C22 C17 -179.4(5) . . . . ?
N7 C17 C22 N1 3.3(5) . . . . ?
C41 C17 C22 N1 -172.5(5) . . . . ?
N7 C17 C22 C5 -176.5(5) . . . . ?
C41 C17 C22 C5 7.7(10) . . . . ?
N2 C10 C23 C21 2.8(5) . . . . ?
C34 C10 C23 C21 -169.2(5) . . . . ?
C4 C21 C23 C10 178.6(4) . . . . ?
C1 C21 C23 C10 -1.0(4) . . . . ?
C7 N6 C25 C16 -1.1(5) . . . . ?
Ni2 N6 C25 C16 -175.4(3) . . . . ?
C7 N6 C25 C30 177.4(3) . . . . ?
Ni2 N6 C25 C30 3.0(5) . . . . ?
C14 C16 C25 N6 0.6(5) . . . . ?
C14 C16 C25 C30 -176.9(6) . . . . ?
N2 C1 C26 C39 2.1(6) . . . . ?
C21 C1 C26 C39 -167.5(4) . . . . ?
N2 C1 C26 C35 179.4(4) . . . . ?
C21 C1 C26 C35 9.7(7) . . . . ?
C39 N8 C27 C61 3.1(5) . . . . ?
Ni1 N8 C27 C61 169.1(3) . . . . ?
C39 N8 C27 C32 -168.5(4) . . . . ?
Ni1 N8 C27 C32 -2.5(5) . . . . ?
C18 C15 C28 C38 0.4(6) . . . . ?
C12 C15 C28 C38 -177.4(4) . . . . ?
C18 C15 C28 C60 -178.1(4) . . . . ?
C12 C15 C28 C60 4.0(6) . . . . ?
C38 C9 C29 C18 3.1(6) . . . . ?
C48 C9 C29 C18 -174.2(4) . . . . ?
C15 C18 C29 C9 -1.7(6) . . . . ?
C52 C18 C29 C9 -179.3(4) . . . . ?
C44 N5 C30 C56 -0.2(5) . . . . ?
Ni2 N5 C30 C56 -177.2(3) . . . . ?
C44 N5 C30 C25 178.2(3) . . . . ?
Ni2 N5 C30 C25 1.2(5) . . . . ?
N6 C25 C30 N5 -2.6(5) . . . . ?
C16 C25 C30 N5 174.9(6) . . . . ?
N6 C25 C30 C56 175.0(5) . . . . ?
C16 C25 C30 C56 -7.6(11) . . . . ?
C3 N4 C32 C58 -2.2(5) . . . . ?
Ni1 N4 C32 C58 -169.2(3) . . . . ?
C3 N4 C32 C27 170.4(4) . . . . ?
Ni1 N4 C32 C27 3.4(5) . . . . ?
N8 C27 C32 N4 -0.6(5) . . . . ?
C61 C27 C32 N4 -167.5(6) . . . . ?
N8 C27 C32 C58 168.1(6) . . . . ?
C61 C27 C32 C58 1.2(11) . . . . ?
N4 C3 C33 C58 -1.1(5) . . . . ?
C36 C3 C33 C58 170.3(5) . . . . ?
C20 N3 C34 C19 3.1(5) . . . . ?
Ni1 N3 C34 C19 169.7(3) . . . . ?
C20 N3 C34 C10 -169.8(3) . . . . ?
Ni1 N3 C34 C10 -3.2(4) . . . . ?
C11 C19 C34 N3 -1.6(5) . . . . ?
C11 C19 C34 C10 167.7(5) . . . . ?
N2 C10 C34 N3 0.0(5) . . . . ?
C23 C10 C34 N3 171.9(5) . . . . ?
N2 C10 C34 C19 -169.2(5) . . . . ?
C23 C10 C34 C19 2.6(9) . . . . ?
C54 C24 C35 C43 -0.2(6) . . . . ?
C62 C24 C35 C43 -179.3(4) . . . . ?
C54 C24 C35 C26 -177.8(4) . . . . ?
C62 C24 C35 C26 3.2(6) . . . . ?
C1 C26 C35 C24 -79.0(5) . . . . ?
C39 C26 C35 C24 98.5(5) . . . . ?
C1 C26 C35 C43 103.4(5) . . . . ?
C39 C26 C35 C43 -79.1(5) . . . . ?
N3 C20 C36 C3 -1.4(7) . . . . ?
C11 C20 C36 C3 167.3(4) . . . . ?
N3 C20 C36 C42 -176.8(4) . . . . ?
C11 C20 C36 C42 -8.1(7) . . . . ?
N4 C3 C36 C20 2.3(7) . . . . ?
C33 C3 C36 C20 -168.0(5) . . . . ?
N4 C3 C36 C42 177.5(4) . . . . ?
C33 C3 C36 C42 7.2(8) . . . . ?
C15 C28 C38 C9 1.1(6) . . . . ?
C60 C28 C38 C9 179.7(4) . . . . ?
C29 C9 C38 C28 -2.8(6) . . . . ?
C48 C9 C38 C28 174.5(4) . . . . ?
C27 N8 C39 C53 -3.1(5) . . . . ?
Ni1 N8 C39 C53 -167.1(3) . . . . ?
C27 N8 C39 C26 169.6(4) . . . . ?
Ni1 N8 C39 C26 5.6(6) . . . . ?
C1 C26 C39 N8 -2.6(6) . . . . ?
C35 C26 C39 N8 179.9(4) . . . . ?
C1 C26 C39 C53 168.0(4) . . . . ?
C35 C26 C39 C53 -9.5(7) . . . . ?
C51 C13 C40 C45 0.2(6) . . . . ?
C64 C13 C40 C45 -179.1(4) . . . . ?
C47 C31 C41 C17 0.0(5) . . . . ?
N7 C17 C41 C31 -0.5(5) . . . . ?
C22 C17 C41 C31 175.4(5) . . . . ?
C20 C36 C42 C50 78.9(5) . . . . ?
C3 C36 C42 C50 -96.7(5) . . . . ?
C20 C36 C42 C49 -98.0(5) . . . . ?
C3 C36 C42 C49 86.4(5) . . . . ?
C59 C37 C43 C35 2.1(6) . . . . ?
C59 C37 C43 C55 -174.1(4) . . . . ?
C24 C35 C43 C37 -1.4(6) . . . . ?
C26 C35 C43 C37 176.3(4) . . . . ?
C24 C35 C43 C55 174.9(4) . . . . ?
C26 C35 C43 C55 -7.5(6) . . . . ?
C30 N5 C44 C8 -178.1(4) . . . . ?
Ni2 N5 C44 C8 -1.6(6) . . . . ?
C30 N5 C44 C57 0.6(5) . . . . ?
Ni2 N5 C44 C57 177.1(3) . . . . ?
C47 C8 C44 N5 0.3(6) . . . . ?
C6 C8 C44 N5 -179.4(4) . . . . ?
C47 C8 C44 C57 -177.9(4) . . . . ?
C6 C8 C44 C57 2.4(7) . . . . ?
C13 C40 C45 C6 -2.0(6) . . . . ?
C13 C40 C45 C72 178.4(4) . . . . ?
C46 C6 C45 C40 2.0(6) . . . . ?
C8 C6 C45 C40 -178.8(4) . . . . ?
C46 C6 C45 C72 -178.4(4) . . . . ?
C8 C6 C45 C72 0.8(6) . . . . ?
C45 C6 C46 C51 -0.3(6) . . . . ?
C8 C6 C46 C51 -179.4(4) . . . . ?
C45 C6 C46 C66 177.7(4) . . . . ?
C8 C6 C46 C66 -1.4(6) . . . . ?
C17 N7 C47 C8 177.4(4) . . . . ?
Ni2 N7 C47 C8 5.7(6) . . . . ?
C17 N7 C47 C31 -0.8(5) . . . . ?
Ni2 N7 C47 C31 -172.5(3) . . . . ?
C44 C8 C47 N7 -2.3(6) . . . . ?
C6 C8 C47 N7 177.4(4) . . . . ?
C44 C8 C47 C31 175.4(4) . . . . ?
C6 C8 C47 C31 -5.0(7) . . . . ?
C41 C31 C47 N7 0.5(5) . . . . ?
C41 C31 C47 C8 -177.4(5) . . . . ?
C50 C42 C49 C67 -2.6(6) . . . . ?
C36 C42 C49 C67 174.3(4) . . . . ?
C50 C42 C49 C69 176.1(4) . . . . ?
C36 C42 C49 C69 -7.0(6) . . . . ?
C49 C42 C50 C65 1.3(6) . . . . ?
C36 C42 C50 C65 -175.6(4) . . . . ?
C49 C42 C50 C68 -177.0(4) . . . . ?
C36 C42 C50 C68 6.1(6) . . . . ?
C6 C46 C51 C13 -1.6(7) . . . . ?
C66 C46 C51 C13 -179.6(4) . . . . ?
C40 C13 C51 C46 1.6(6) . . . . ?
C64 C13 C51 C46 -179.0(4) . . . . ?
N8 C39 C53 C61 1.9(5) . . . . ?
C26 C39 C53 C61 -169.7(4) . . . . ?
C35 C24 C54 C59 1.2(6) . . . . ?
C62 C24 C54 C59 -179.7(4) . . . . ?
N5 C30 C56 C57 -0.2(5) . . . . ?
C25 C30 C56 C57 -177.8(5) . . . . ?
C30 C56 C57 C44 0.6(5) . . . . ?
N5 C44 C57 C56 -0.7(5) . . . . ?
C8 C44 C57 C56 177.7(4) . . . . ?
C3 C33 C58 C32 -0.2(5) . . . . ?
N4 C32 C58 C33 1.4(5) . . . . ?
C27 C32 C58 C33 -167.6(6) . . . . ?
C43 C37 C59 C54 -1.1(7) . . . . ?
C43 C37 C59 C71 -179.8(4) . . . . ?
C24 C54 C59 C37 -0.6(7) . . . . ?
C24 C54 C59 C71 178.1(4) . . . . ?
C39 C53 C61 C27 -0.1(5) . . . . ?
N8 C27 C61 C53 -1.8(5) . . . . ?
C32 C27 C61 C53 165.3(6) . . . . ?
C67 C63 C65 C50 -1.6(7) . . . . ?
C70 C63 C65 C50 179.7(4) . . . . ?
C42 C50 C65 C63 0.8(6) . . . . ?
C68 C50 C65 C63 179.1(4) . . . . ?
C65 C63 C67 C49 0.1(7) . . . . ?
C70 C63 C67 C49 178.9(4) . . . . ?
C42 C49 C67 C63 1.9(6) . . . . ?
C69 C49 C67 C63 -176.7(4) . . . . ?
Cl4 C76 C77 Cl6 -71.8(9) . . . . ?
Cl4 C76 C78 Cl5 64.6(10) . . . . ?
